data_7009035
loop_
_publ_author_name
'Slavin, Paul A.'
'Reglinski, John'
'Spicer, Mark D.'
'Kennedy, Alan R.'

_publ_section_title
;
 Preparation and crystal structure of the
 [bis{hydrotris(methimazolyl)borato}thallium(III)] cation: modulated
 chemistry resulting from the use of soft and hard tripodal ligands
;
_journal_issue 3
_journal_name_full 'Journal of the Chemical Society, Dalton Transactions'
_journal_page_first 239
_journal_paper_doi 10.1039/a908236k
_journal_year 2000
_chemical_formula_sum 'C12 H16 B I2 N6 S3 Tl'
_chemical_formula_weight 809.47
_space_group_IT_number 2
_symmetry_cell_setting triclinic
_symmetry_Int_Tables_number 2
_symmetry_space_group_name_Hall '-P 1'
_symmetry_space_group_name_H-M 'P -1'
_audit_creation_date 'Tue Aug  3 13:43:22 1999'
_audit_creation_method 'from TEXRAY.INF file'
_cell_angle_alpha 87.41(2)
_cell_angle_beta 88.53(1)
_cell_angle_gamma 86.64(1)
_cell_formula_units_Z 2
_cell_length_a 10.468(2)
_cell_length_b 10.543(2)
_cell_length_c 10.620(2)
_cell_measurement_reflns_used 25
_cell_measurement_temperature 203.2
_cell_measurement_theta_max 29.0
_cell_measurement_theta_min 24.3
_cell_volume 1168.5(4)
_computing_cell_refinement 'MSC/AFC Diffractometer Control'
_computing_data_collection 'MSC/AFC Diffractometer Control'
_computing_data_reduction teXsan
_computing_publication_material 'SHELXL-93, (Sheldrick, 1993)'
_computing_structure_refinement 'SHELXL-93 (Sheldrick, 1993) '
_computing_structure_solution 'SHELXS (Sheldrick, 1986)'
_diffrn_ambient_temperature 203.2
_diffrn_measurement_device AFC7S
_diffrn_measurement_method 'omega/2-theta scans'
_diffrn_orient_matrix_UB_11 0.09450
_diffrn_orient_matrix_UB_12 -0.01234
_diffrn_orient_matrix_UB_13 0.01145
_diffrn_orient_matrix_UB_21 0.01179
_diffrn_orient_matrix_UB_22 0.08604
_diffrn_orient_matrix_UB_23 -0.04070
_diffrn_orient_matrix_UB_31 -0.00961
_diffrn_orient_matrix_UB_32 0.03858
_diffrn_orient_matrix_UB_33 0.08427
_diffrn_radiation_monochromator graphite
_diffrn_radiation_source 'X-ray tube'
_diffrn_radiation_type MoKalpha
_diffrn_radiation_wavelength 0.7107
_diffrn_reflns_av_R_equivalents 1.97
_diffrn_reflns_av_sigmaI/netI 0.0556
_diffrn_reflns_limit_h_max 13
_diffrn_reflns_limit_h_min 0
_diffrn_reflns_limit_k_max 13
_diffrn_reflns_limit_k_min -13
_diffrn_reflns_limit_l_max 13
_diffrn_reflns_limit_l_min -13
_diffrn_reflns_number 5392
_diffrn_reflns_theta_max 27.00
_diffrn_reflns_theta_min 2.67
_diffrn_standards_decay_% -5.64
_diffrn_standards_interval_count 150
_diffrn_standards_number 3
_exptl_absorpt_coefficient_mu 9.819
_exptl_absorpt_correction_T_max 1.000
_exptl_absorpt_correction_T_min 0.587
_exptl_absorpt_correction_type empirical
_exptl_absorpt_process_details psi-scan
_exptl_crystal_colour red
_exptl_crystal_density_diffrn 2.300
_exptl_crystal_density_meas 0.000
_exptl_crystal_description plate
_exptl_crystal_F_000 740.00
_exptl_crystal_size_max 0.400
_exptl_crystal_size_mid 0.350
_exptl_crystal_size_min 0.150
_refine_diff_density_max 4.224
_refine_diff_density_min -1.764
_refine_diff_density_rms 0.176
_refine_ls_extinction_method none
_refine_ls_goodness_of_fit_all 1.044
_refine_ls_goodness_of_fit_obs 1.088
_refine_ls_hydrogen_treatment noref
_refine_ls_matrix_type full
_refine_ls_number_constraints 0
_refine_ls_number_parameters 250
_refine_ls_number_reflns 5107
_refine_ls_number_restraints 0
_refine_ls_R_factor_all 0.0718
_refine_ls_R_factor_obs 0.0.0542
_refine_ls_shift/esd_max 0.016
_refine_ls_shift/esd_mean 0.001
_refine_ls_structure_factor_coef Fsqd
_refine_ls_weighting_details 'w=1/[\s^2^(Fo^2^)+(0.0522P)^2^+8.0539P] where P=(Fo^2^+2Fc^2^)/3'
_refine_ls_weighting_scheme calc
_refine_ls_wR_factor_all 0.1410
_refine_ls_wR_factor_obs 0.1328
_reflns_number_observed 4212
_reflns_number_total 5107
_reflns_observed_criterion >2sigma(I)
_cod_data_source_file a908236k.txt
_cod_data_source_block '[Tl(Tm)2]+[TlI4]-'
_cod_depositor_comments
;
The following automatic conversions were performed:

'_refine_ls_weighting_scheme' value 'calc
w=1/[\s^2^(Fo^2^)+(0.0522P)^2^+8.0539P] where P=(Fo^2^+2Fc^2^)/3' was
changed to 'calc'. New tag '_refine_ls_weighting_details' was
created. The value of the new tag was set to
'w=1/[\s^2^(Fo^2^)+(0.0522P)^2^+8.0539P] where P=(Fo^2^+2Fc^2^)/3'.

Automatic conversion script
Id: cif_fix_values 3143 2015-03-26 13:38:13Z robertas 
;
_cod_original_cell_volume 1168.6(4)
_cod_original_sg_symbol_H-M 'P -1       '
_cod_original_formula_sum 'C12 H16 B I2 N6 S3 Tl '
_cod_database_code 7009035

loop_
_symmetry_equiv_pos_as_xyz
'   +x,   +y,   +z'
'   -x,   -y,   -z'

loop_
_atom_site_aniso_label
_atom_site_aniso_U_11
_atom_site_aniso_U_22
_atom_site_aniso_U_33
_atom_site_aniso_U_23
_atom_site_aniso_U_13
_atom_site_aniso_U_12
Tl1 0.0320(2) 0.0662(3) 0.0299(2) -0.0100(2) 0.0026(2) -0.0168(2)
Tl2 0.130(2) 0.127(2) 0.159(2) -0.0472(15) -0.035(2) -0.0398(15)
I1 0.0230(5) 0.0295(5) 0.0341(6) 0.0005(5) 0.0006(5) -0.0001(4)
I2 0.0407(6) 0.0495(6) 0.0520(7) -0.0015(5) -0.0081(5) 0.0054(5)
I3 0.0605(9) 0.0554(8) 0.0933(11) 0.0213(7) 0.0365(8) 0.0152(7)
I4 0.0390(6) 0.0538(7) 0.0535(7) 0.0114(5) 0.0076(5) 0.0019(5)
S1 0.0363(12) 0.104(2) 0.0402(12) -0.0242(13) 0.0103(9) -0.0222(13)
S2 0.0374(11) 0.077(2) 0.0413(11) -0.0033(11) 0.0019(9) -0.0202(11)
S3 0.0424(12) 0.072(2) 0.0343(10) -0.0197(10) 0.0012(9) -0.0090(11)
N1 0.032(4) 0.075(6) 0.057(5) -0.030(4) 0.006(3) -0.008(4)
N2 0.043(5) 0.116(9) 0.068(6) -0.053(6) 0.011(4) -0.027(5)
N3 0.040(4) 0.064(5) 0.032(3) -0.013(3) 0.001(3) -0.003(3)
N4 0.046(5) 0.104(7) 0.044(4) 0.006(5) 0.015(4) 0.016(5)
N5 0.034(4) 0.084(6) 0.038(4) -0.025(4) -0.001(3) -0.013(4)
N6 0.040(4) 0.080(6) 0.045(4) -0.020(4) -0.001(3) -0.018(4)
C1 0.027(4) 0.091(8) 0.055(6) -0.040(5) 0.010(4) -0.015(4)
C2 0.036(5) 0.075(7) 0.085(8) -0.032(6) 0.010(5) -0.014(5)
C3 0.055(7) 0.084(9) 0.085(9) -0.042(7) 0.002(6) -0.016(6)
C4 0.080(9) 0.159(14) 0.053(7) -0.056(8) 0.010(6) -0.050(9)
C5 0.042(5) 0.073(6) 0.033(4) 0.001(4) 0.009(4) -0.005(4)
C6 0.066(7) 0.083(8) 0.033(5) -0.003(5) 0.001(4) 0.012(6)
C7 0.072(8) 0.119(11) 0.030(5) 0.001(6) -0.004(5) 0.021(7)
C8 0.052(7) 0.174(15) 0.054(7) 0.015(8) 0.023(6) 0.032(8)
C9 0.042(5) 0.066(6) 0.033(4) -0.021(4) -0.001(4) -0.016(4)
C10 0.031(4) 0.094(8) 0.051(5) -0.028(5) -0.006(4) -0.003(5)
C11 0.029(5) 0.104(9) 0.056(6) -0.019(6) -0.005(4) -0.016(5)
C12 0.057(6) 0.073(7) 0.073(7) -0.018(6) 0.006(5) -0.026(6)
B1 0.036(5) 0.063(6) 0.048(6) -0.017(5) -0.002(4) -0.002(5)

loop_
_atom_site_label
_atom_site_type_symbol
_atom_site_fract_x
_atom_site_fract_y
_atom_site_fract_z
_atom_site_U_iso_or_equiv
_atom_site_thermal_displace_type
_atom_site_occupancy
_atom_site_calc_flag
_atom_site_refinement_flags
_atom_site_disorder_group
Tl1 Tl 0.0000 0.0000 0.0000 0.0420(2) Uani 1 d S .
Tl2 Tl 0.4598(3) 0.4136(3) 0.4166(3) 0.1357(11) Uani 0.50 d P .
I1 I 0.55285(15) 0.5668(2) 0.58374(14) 0.0290(3) Uani 0.50 d P .
I2 I 0.53777(12) 0.18273(12) 0.45049(12) 0.0476(3) Uani 0.50 d P .
I3 I 0.53401(15) 0.50675(14) 0.1789(2) 0.0718(5) Uani 0.50 d P .
I4 I 0.18436(11) 0.43331(12) 0.45840(12) 0.0495(3) Uani 0.50 d P .
S1 S 0.2083(2) -0.1308(3) -0.0844(2) 0.0589(7) Uani 1 d . .
S2 S -0.0879(2) -0.2024(3) 0.1289(2) 0.0511(6) Uani 1 d . .
S3 S 0.1212(2) 0.0760(3) 0.2000(2) 0.0488(5) Uani 1 d . .
N1 N 0.2014(7) -0.3167(9) 0.1081(8) 0.054(2) Uani 1 d . .
N2 N 0.1603(9) -0.3826(12) -0.0761(10) 0.074(3) Uani 1 d . .
N3 N 0.1029(7) -0.2135(8) 0.3060(7) 0.045(2) Uani 1 d . .
N4 N -0.0866(8) -0.1540(10) 0.3773(8) 0.066(3) Uani 1 d . .
N5 N 0.3056(7) -0.1258(9) 0.2004(7) 0.051(2) Uani 1 d . .
N6 N 0.3779(8) 0.0614(9) 0.1548(7) 0.054(2) Uani 1 d . .
C1 C 0.1880(8) -0.2767(11) -0.0140(10) 0.056(3) Uani 1 d . .
C2 C 0.1807(10) -0.4454(11) 0.1195(12) 0.064(3) Uani 1 d . .
C3 C 0.1524(12) -0.4839(13) 0.0030(13) 0.073(3) Uani 1 d . .
C4 C 0.1344(14) -0.3792(17) -0.2132(12) 0.094(5) Uani 1 d . .
C5 C -0.0205(9) -0.1900(10) 0.2726(8) 0.049(2) Uani 1 d . .
C6 C 0.1095(11) -0.1930(12) 0.4347(9) 0.061(3) Uani 1 d . .
C7 C -0.0050(12) -0.1554(14) 0.4781(9) 0.075(4) Uani 1 d . .
C8 C -0.2246(12) -0.1164(18) 0.3821(12) 0.096(5) Uani 1 d . .
C9 C 0.2685(9) -0.0014(10) 0.1850(8) 0.046(2) Uani 1 d . .
C10 C 0.4381(9) -0.1411(12) 0.1823(10) 0.058(3) Uani 1 d . .
C11 C 0.4806(9) -0.0261(13) 0.1529(10) 0.062(3) Uani 1 d . .
C12 C 0.3809(11) 0.1949(12) 0.1275(12) 0.067(3) Uani 1 d . .
B1 B 0.2272(10) -0.2439(12) 0.2275(11) 0.049(2) Uani 1 d . .
H1 H 0.2923 -0.2912 0.2798 0.080 Uiso 1 d . .
H2 H 0.1919 -0.4964 0.1957 0.083 Uiso 1 d . .
H3 H 0.1215 -0.5782 -0.0185 0.100 Uiso 1 d . .
H4 H 0.1480 -0.3000 -0.2453 0.133 Uiso 1 d . .
H5 H 0.1889 -0.4435 -0.2514 0.133 Uiso 1 d . .
H6 H 0.0470 -0.4012 -0.2235 0.133 Uiso 1 d . .
H7 H 0.1874 -0.1986 0.4874 0.086 Uiso 1 d . .
H8 H -0.0274 -0.1315 0.5627 0.095 Uiso 1 d . .
H9 H -0.2532 -0.0959 0.4600 0.111 Uiso 1 d . .
H10 H -0.2405 -0.0453 0.3211 0.111 Uiso 1 d . .
H11 H -0.2714 -0.1857 0.3510 0.111 Uiso 1 d . .
H12 H 0.4876 -0.2164 0.1910 0.076 Uiso 1 d . .
H13 H 0.5700 -0.0066 0.1209 0.078 Uiso 1 d . .
H14 H 0.4665 0.2221 0.0999 0.094 Uiso 1 d . .
H15 H 0.3296 0.2212 0.0474 0.094 Uiso 1 d . .
H16 H 0.3483 0.2488 0.1878 0.094 Uiso 1 d . .

loop_
_atom_type_symbol
_atom_type_oxidation_number
_atom_type_number_in_cell
_atom_type_scat_dispersion_real
_atom_type_scat_dispersion_imag
_atom_type_scat_source
C 0 24 0.003 0.002 'International Tables'
H 0 32 0.000 0.000 'International Tables'
B 0 2 0.001 0.001 'International Tables'
I 0 4 -0.474 1.812 'International Tables'
N 0 12 0.006 0.003 'International Tables'
S 0 6 0.125 0.123 'International Tables'
Tl 0 2 -2.836 9.669 'International Tables'

loop_
_geom_angle_atom_site_label_1
_geom_angle_atom_site_label_2
_geom_angle_atom_site_label_3
_geom_angle
_geom_angle_site_symmetry_1
_geom_angle_site_symmetry_2
_geom_angle_site_symmetry_3
S1 Tl1 S1 180.0 . 2 ?
S1 Tl1 S2 86.87(9) . 2 ?
S1 Tl1 S2 93.13(9) 2 2 ?
S1 Tl1 S2 93.13(9) . . ?
S1 Tl1 S2 86.87(9) 2 . ?
S2 Tl1 S2 180.0 2 . ?
S1 Tl1 S3 92.53(7) . . ?
S1 Tl1 S3 87.47(7) 2 . ?
S2 Tl1 S3 87.35(8) 2 . ?
S2 Tl1 S3 92.65(8) . . ?
S1 Tl1 S3 87.47(7) . 2 ?
S1 Tl1 S3 92.53(7) 2 2 ?
S2 Tl1 S3 92.65(8) 2 2 ?
S2 Tl1 S3 87.35(8) . 2 ?
S3 Tl1 S3 180.0 . 2 ?
I2 Tl2 I1 113.17(10) . . ?
I2 Tl2 I3 110.64(11) . . ?
I1 Tl2 I3 106.67(9) . . ?
I2 Tl2 I4 108.54(11) . . ?
I1 Tl2 I4 104.97(9) . . ?
I3 Tl2 I4 112.77(11) . . ?
C1 S1 Tl1 101.1(3) . . ?
C5 S2 Tl1 101.5(3) . . ?
C9 S3 Tl1 102.2(3) . . ?
C1 N1 C2 108.8(9) . . ?
C1 N1 B1 131.6(9) . . ?
C2 N1 B1 119.5(9) . . ?
C3 N2 C1 111.5(10) . . ?
C3 N2 C4 125.6(11) . . ?
C1 N2 C4 122.8(13) . . ?
C5 N3 C6 107.5(8) . . ?
C5 N3 B1 132.1(8) . . ?
C6 N3 B1 120.0(8) . . ?
C5 N4 C7 109.9(9) . . ?
C5 N4 C8 124.8(10) . . ?
C7 N4 C8 125.3(10) . . ?
C9 N5 C10 109.3(9) . . ?
C9 N5 B1 131.1(8) . . ?
C10 N5 B1 119.5(9) . . ?
C11 N6 C9 108.8(9) . . ?
C11 N6 C12 126.6(9) . . ?
C9 N6 C12 124.7(9) . . ?
N1 C1 N2 105.4(11) . . ?
N1 C1 S1 129.7(7) . . ?
N2 C1 S1 124.8(9) . . ?
C3 C2 N1 107.7(12) . . ?
N2 C3 C2 106.6(11) . . ?
N4 C5 N3 106.9(8) . . ?
N4 C5 S2 124.0(8) . . ?
N3 C5 S2 129.1(7) . . ?
C7 C6 N3 109.2(9) . . ?
C6 C7 N4 106.5(9) . . ?
N5 C9 N6 106.4(8) . . ?
N5 C9 S3 131.0(7) . . ?
N6 C9 S3 122.6(8) . . ?
C11 C10 N5 107.2(10) . . ?
C10 C11 N6 108.4(9) . . ?
N5 B1 N1 113.6(8) . . ?
N5 B1 N3 112.5(8) . . ?
N1 B1 N3 112.2(8) . . ?

loop_
_geom_bond_atom_site_label_1
_geom_bond_atom_site_label_2
_geom_bond_distance
_geom_bond_site_symmetry_1
_geom_bond_site_symmetry_2
Tl1 S1 2.668(3) . ?
Tl1 S1 2.668(3) 2 ?
Tl1 S2 2.679(3) 2 ?
Tl1 S2 2.679(3) . ?
Tl1 S3 2.679(2) . ?
Tl1 S3 2.679(2) 2 ?
Tl2 I2 2.534(3) . ?
Tl2 I1 2.690(2) . ?
Tl2 I3 2.776(3) . ?
Tl2 I4 2.903(3) . ?
S1 C1 1.702(13) . ?
S2 C5 1.711(10) . ?
S3 C9 1.709(10) . ?
N1 C1 1.354(14) . ?
N1 C2 1.385(14) . ?
N1 B1 1.550(13) . ?
N2 C3 1.33(2) . ?
N2 C1 1.371(13) . ?
N2 C4 1.49(2) . ?
N3 C5 1.354(12) . ?
N3 C6 1.398(11) . ?
N3 B1 1.553(13) . ?
N4 C5 1.351(12) . ?
N4 C7 1.386(14) . ?
N4 C8 1.476(14) . ?
N5 C9 1.349(13) . ?
N5 C10 1.397(12) . ?
N5 B1 1.543(15) . ?
N6 C11 1.375(14) . ?
N6 C9 1.379(12) . ?
N6 C12 1.427(15) . ?
C2 C3 1.36(2) . ?
C6 C7 1.32(2) . ?
C10 C11 1.34(2) . ?
